data_7038862
loop_
_publ_author_name
'Karwasara, Surendar'
'Jha, Chandan Kumar'
'Sinhababu, Soumen'
'Nagendran, Selvarajan'

_publ_section_title
;
 O,S-Heterocyclic stannylenes: synthesis and reactivity.
;
_journal_issue 17
_journal_name_full 'Dalton transactions (Cambridge, England : 2003)'
_journal_page_first 7200
_journal_page_last 7204
_journal_paper_doi 10.1039/c6dt01013j
_journal_volume 45
_journal_year 2016
_chemical_formula_moiety 'C10 H8 Cl2 N2 O3 S2 Sb2'
_chemical_formula_sum 'C10 H8 Cl2 N2 O3 S2 Sb2'
_chemical_formula_weight 582.72
_chemical_name_systematic
; 
 ? 
;
_space_group_IT_number 2
_symmetry_cell_setting triclinic
_symmetry_space_group_name_Hall '-P 1'
_symmetry_space_group_name_H-M 'P -1'
_atom_sites_solution_hydrogens geom
_atom_sites_solution_primary direct
_atom_sites_solution_secondary difmap
_audit_creation_method SHELXL-97
_audit_update_record
;
2015-10-13 deposited with the CCDC.
2016-03-17 downloaded from the CCDC.
;
_cell_angle_alpha 82.554(3)
_cell_angle_beta 64.039(3)
_cell_angle_gamma 63.591(3)
_cell_formula_units_Z 2
_cell_length_a 9.4585(16)
_cell_length_b 10.3141(18)
_cell_length_c 10.6648(18)
_cell_measurement_reflns_used 1538
_cell_measurement_temperature 175(2)
_cell_measurement_theta_max 27.06
_cell_measurement_theta_min 2.21
_cell_volume 835.1(2)
_computing_cell_refinement 'Bruker SMART'
_computing_data_collection 'Bruker SMART'
_computing_data_reduction 'Bruker SAINT'
_computing_molecular_graphics 'Bruker SHELXTL'
_computing_publication_material 'Bruker SHELXTL'
_computing_structure_refinement 'SHELXL-97 (Sheldrick, 1997)'
_computing_structure_solution 'SHELXS-97 (Sheldrick, 1990)'
_diffrn_ambient_temperature 175(2)
_diffrn_measured_fraction_theta_full 0.984
_diffrn_measured_fraction_theta_max 0.984
_diffrn_measurement_device_type 'CCD area detector'
_diffrn_measurement_method 'phi and omega scans'
_diffrn_radiation_monochromator graphite
_diffrn_radiation_source 'fine-focus sealed tube'
_diffrn_radiation_type MoK\a
_diffrn_radiation_wavelength 0.71073
_diffrn_reflns_av_R_equivalents 0.0215
_diffrn_reflns_av_sigmaI/netI 0.0477
_diffrn_reflns_limit_h_max 11
_diffrn_reflns_limit_h_min -11
_diffrn_reflns_limit_k_max 12
_diffrn_reflns_limit_k_min -12
_diffrn_reflns_limit_l_max 12
_diffrn_reflns_limit_l_min -12
_diffrn_reflns_number 4294
_diffrn_reflns_theta_full 24.99
_diffrn_reflns_theta_max 24.99
_diffrn_reflns_theta_min 2.13
_exptl_absorpt_coefficient_mu 3.812
_exptl_absorpt_correction_T_max 0.378
_exptl_absorpt_correction_T_min 0.257
_exptl_absorpt_correction_type multi-scan
_exptl_absorpt_process_details '(SADABS; Bruker, 2000)'
_exptl_crystal_colour white
_exptl_crystal_density_diffrn 2.317
_exptl_crystal_density_method 'not measured'
_exptl_crystal_description rod
_exptl_crystal_F_000 548.0
_exptl_crystal_size_max 0.420
_exptl_crystal_size_mid 0.306
_exptl_crystal_size_min 0.255
_refine_diff_density_max 1.554
_refine_diff_density_min -0.876
_refine_diff_density_rms 0.130
_refine_ls_extinction_method none
_refine_ls_goodness_of_fit_ref 1.049
_refine_ls_hydrogen_treatment constr
_refine_ls_matrix_type full
_refine_ls_number_parameters 190
_refine_ls_number_reflns 2937
_refine_ls_number_restraints 0
_refine_ls_restrained_S_all 1.049
_refine_ls_R_factor_all 0.0478
_refine_ls_R_factor_gt 0.0376
_refine_ls_shift/su_max 0.000
_refine_ls_shift/su_mean 0.000
_refine_ls_structure_factor_coef Fsqd
_refine_ls_weighting_details 'calc w=1/[\s^2^(Fo^2^)+(0.0430P)^2^+0.9399P] where P=(Fo^2^+2Fc^2^)/3'
_refine_ls_weighting_scheme calc
_refine_ls_wR_factor_gt 0.0888
_refine_ls_wR_factor_ref 0.0934
_reflns_number_gt 2403
_reflns_number_total 2937
_reflns_threshold_expression >2sigma(I)
_cod_data_source_file c6dt01013j2.cif
_cod_data_source_block sursn4m
_cod_depositor_comments
;
The following automatic conversions were performed:

'_symmetry_cell_setting' value 'Triclinic' changed to 'triclinic'
according to
/usr/data/users/saulius/crontab/automatic-downloads/rss-feeds/RSC/lib/dictionaries/cif_core.dic
dictionary named 'cif_core.dic' version 2.4.2 from 2011-04-26.

Automatic conversion script
Id: cif_fix_values 4268 2015-11-12 08:31:59Z antanas 

 Adding full bibliography for 7038861--7038866.cif.
;
_cod_database_code 7038862

loop_
_symmetry_equiv_pos_as_xyz
'x, y, z'
'-x, -y, -z'

loop_
_atom_site_label
_atom_site_type_symbol
_atom_site_fract_x
_atom_site_fract_y
_atom_site_fract_z
_atom_site_U_iso_or_equiv
_atom_site_adp_type
_atom_site_occupancy
_atom_site_symmetry_multiplicity
_atom_site_calc_flag
_atom_site_refinement_flags
Sb1 Sb 0.68230(5) 0.12257(4) 0.13446(4) 0.02994(14) Uani 1 1 d .
Sb2 Sb 0.28552(5) 0.31429(4) 0.42046(4) 0.03620(15) Uani 1 1 d .
S1 S 0.93281(18) 0.14737(16) 0.13194(15) 0.0328(4) Uani 1 1 d .
Cl2 Cl 0.2831(2) 0.18188(19) 0.2311(2) 0.0608(5) Uani 1 1 d .
Cl1 Cl 0.7381(2) -0.08180(17) 0.29050(17) 0.0498(4) Uani 1 1 d .
C6 C 0.1964(7) 0.6518(6) 0.3562(6) 0.0301(13) Uani 1 1 d .
C2 C 0.8981(7) 0.4212(7) 0.1692(6) 0.0328(14) Uani 1 1 d .
H2 H 0.9844 0.3784 0.2015 0.039 Uiso 1 1 calc R
C3 C 0.8214(8) 0.5689(7) 0.1666(6) 0.0356(14) Uani 1 1 d .
H3 H 0.8555 0.6262 0.1967 0.043 Uiso 1 1 calc R
O1 O 0.6788(5) 0.3216(4) 0.0237(4) 0.0363(10) Uani 1 1 d .
S2 S 0.16059(19) 0.52385(16) 0.29889(16) 0.0328(4) Uani 1 1 d .
O3 O 0.5302(5) 0.2580(4) 0.3012(4) 0.0328(9) Uani 1 1 d .
N1 N 0.7266(6) 0.4016(5) 0.0734(4) 0.0293(11) Uani 1 1 d .
N2 N 0.2669(6) 0.6159(5) 0.4503(5) 0.0327(12) Uani 1 1 d .
O2 O 0.2979(5) 0.4860(5) 0.5055(4) 0.0420(11) Uani 1 1 d .
C1 C 0.8489(7) 0.3348(6) 0.1243(5) 0.0292(13) Uani 1 1 d .
C4 C 0.6932(8) 0.6325(7) 0.1191(6) 0.0392(15) Uani 1 1 d .
H4 H 0.6378 0.7329 0.1193 0.047 Uiso 1 1 calc R
C9 C 0.2685(9) 0.8420(8) 0.4482(8) 0.056(2) Uani 1 1 d .
H9 H 0.2956 0.9050 0.4782 0.067 Uiso 1 1 calc R
C5 C 0.6488(8) 0.5470(6) 0.0723(6) 0.0362(15) Uani 1 1 d .
H5 H 0.5636 0.5892 0.0389 0.043 Uiso 1 1 calc R
C7 C 0.1584(8) 0.7889(7) 0.3093(6) 0.0382(15) Uani 1 1 d .
H7 H 0.1092 0.8162 0.2457 0.046 Uiso 1 1 calc R
C10 C 0.3038(8) 0.7067(8) 0.4955(6) 0.0433(17) Uani 1 1 d .
H10 H 0.3532 0.6779 0.5589 0.052 Uiso 1 1 calc R
C8 C 0.1922(8) 0.8855(7) 0.3551(7) 0.0477(17) Uani 1 1 d .
H8 H 0.1645 0.9785 0.3244 0.057 Uiso 1 1 calc R

loop_
_atom_site_aniso_label
_atom_site_aniso_U_11
_atom_site_aniso_U_22
_atom_site_aniso_U_33
_atom_site_aniso_U_23
_atom_site_aniso_U_13
_atom_site_aniso_U_12
Sb1 0.0338(2) 0.0251(2) 0.0338(2) 0.00067(17) -0.01901(19) -0.01014(18)
Sb2 0.0296(2) 0.0301(3) 0.0410(3) 0.01511(19) -0.01273(19) -0.01210(19)
S1 0.0262(8) 0.0274(8) 0.0404(9) 0.0006(7) -0.0158(7) -0.0061(6)
Cl2 0.0620(12) 0.0362(10) 0.1125(16) 0.0148(10) -0.0584(12) -0.0260(9)
Cl1 0.0747(12) 0.0337(9) 0.0548(10) 0.0163(8) -0.0384(9) -0.0276(9)
C6 0.026(3) 0.029(3) 0.030(3) 0.001(2) -0.012(3) -0.007(3)
C2 0.035(3) 0.041(4) 0.028(3) 0.004(3) -0.015(3) -0.019(3)
C3 0.044(4) 0.036(4) 0.032(3) 0.005(3) -0.014(3) -0.023(3)
O1 0.053(3) 0.034(2) 0.038(2) 0.0070(19) -0.031(2) -0.021(2)
S2 0.0366(8) 0.0261(8) 0.0400(8) 0.0080(6) -0.0223(7) -0.0127(7)
O3 0.026(2) 0.033(2) 0.035(2) -0.0078(18) -0.0115(18) -0.0086(17)
N1 0.037(3) 0.029(3) 0.025(2) 0.006(2) -0.018(2) -0.015(2)
N2 0.031(3) 0.036(3) 0.026(3) 0.001(2) -0.013(2) -0.009(2)
O2 0.045(3) 0.036(3) 0.030(2) 0.0031(19) -0.021(2) -0.001(2)
C1 0.023(3) 0.037(4) 0.023(3) 0.001(2) -0.010(2) -0.009(3)
C4 0.050(4) 0.025(3) 0.043(4) 0.005(3) -0.025(3) -0.012(3)
C9 0.055(5) 0.054(5) 0.065(5) -0.018(4) -0.024(4) -0.026(4)
C5 0.043(4) 0.030(4) 0.037(3) 0.007(3) -0.024(3) -0.011(3)
C7 0.042(4) 0.035(4) 0.041(4) 0.003(3) -0.021(3) -0.016(3)
C10 0.032(3) 0.054(5) 0.040(4) -0.014(3) -0.018(3) -0.009(3)
C8 0.058(5) 0.039(4) 0.053(4) 0.008(3) -0.026(4) -0.025(4)

loop_
_atom_type_symbol
_atom_type_description
_atom_type_scat_dispersion_real
_atom_type_scat_dispersion_imag
_atom_type_scat_source
C C 0.0033 0.0016 'International Tables Vol C Tables 4.2.6.8 and 6.1.1.4'
H H 0.0000 0.0000 'International Tables Vol C Tables 4.2.6.8 and 6.1.1.4'
N N 0.0061 0.0033 'International Tables Vol C Tables 4.2.6.8 and 6.1.1.4'
O O 0.0106 0.0060 'International Tables Vol C Tables 4.2.6.8 and 6.1.1.4'
S S 0.1246 0.1234 'International Tables Vol C Tables 4.2.6.8 and 6.1.1.4'
Cl Cl 0.1484 0.1585 'International Tables Vol C Tables 4.2.6.8 and 6.1.1.4'
Sn Sn -0.6537 1.4246 'International Tables Vol C Tables 4.2.6.8 and 6.1.1.4'
Sb Sb -0.5866 1.5461 'International Tables Vol C Tables 4.2.6.8 and 6.1.1.4'

loop_
_geom_angle_atom_site_label_1
_geom_angle_atom_site_label_2
_geom_angle_atom_site_label_3
_geom_angle
O3 Sb1 O1 83.93(15)
O3 Sb1 S1 88.53(12)
O1 Sb1 S1 75.68(11)
O3 Sb1 Cl1 88.73(12)
O1 Sb1 Cl1 161.65(11)
S1 Sb1 Cl1 87.37(6)
O3 Sb2 O2 84.84(16)
O3 Sb2 S2 98.73(12)
O2 Sb2 S2 77.90(11)
O3 Sb2 Cl2 87.12(12)
O2 Sb2 Cl2 155.01(11)
S2 Sb2 Cl2 80.01(6)
C1 S1 Sb1 96.38(19)
N2 C6 C7 118.0(5)
N2 C6 S2 119.2(4)
C7 C6 S2 122.8(4)
C3 C2 C1 120.7(6)
C3 C2 H2 119.6
C1 C2 H2 119.6
C2 C3 C4 119.7(6)
C2 C3 H3 120.2
C4 C3 H3 120.2
N1 O1 Sb1 114.1(3)
C6 S2 Sb2 99.84(19)
Sb2 O3 Sb1 128.7(2)
C5 N1 O1 118.2(5)
C5 N1 C1 121.9(5)
O1 N1 C1 119.9(5)
C10 N2 O2 116.9(5)
C10 N2 C6 122.7(6)
O2 N2 C6 120.5(5)
N2 O2 Sb2 121.4(3)
N1 C1 C2 117.6(6)
N1 C1 S1 118.9(4)
C2 C1 S1 123.5(4)
C5 C4 C3 119.2(6)
C5 C4 H4 120.4
C3 C4 H4 120.4
C10 C9 C8 120.1(6)
C10 C9 H9 120.0
C8 C9 H9 120.0
N1 C5 C4 120.7(6)
N1 C5 H5 119.6
C4 C5 H5 119.6
C8 C7 C6 120.9(6)
C8 C7 H7 119.6
C6 C7 H7 119.6
N2 C10 C9 119.6(6)
N2 C10 H10 120.2
C9 C10 H10 120.2
C7 C8 C9 118.8(6)
C7 C8 H8 120.6
C9 C8 H8 120.6

loop_
_geom_bond_atom_site_label_1
_geom_bond_atom_site_label_2
_geom_bond_distance
Sb1 O3 1.949(4)
Sb1 O1 2.226(4)
Sb1 S1 2.4824(16)
Sb1 Cl1 2.5221(16)
Sb2 O3 1.931(4)
Sb2 O2 2.160(5)
Sb2 S2 2.4682(15)
Sb2 Cl2 2.5936(19)
S1 C1 1.739(6)
C6 N2 1.364(7)
C6 C7 1.379(8)
C6 S2 1.737(6)
C2 C3 1.368(8)
C2 C1 1.384(8)
C2 H2 0.9300
C3 C4 1.379(8)
C3 H3 0.9300
O1 N1 1.350(6)
N1 C5 1.346(7)
N1 C1 1.361(7)
N2 C10 1.337(8)
N2 O2 1.351(6)
C4 C5 1.353(8)
C4 H4 0.9300
C9 C10 1.365(10)
C9 C8 1.390(9)
C9 H9 0.9300
C5 H5 0.9300
C7 C8 1.372(9)
C7 H7 0.9300
C10 H10 0.9300
C8 H8 0.9300

loop_
_geom_torsion_atom_site_label_1
_geom_torsion_atom_site_label_2
_geom_torsion_atom_site_label_3
_geom_torsion_atom_site_label_4
_geom_torsion
O3 Sb1 S1 C1 -57.2(2)
O1 Sb1 S1 C1 26.9(2)
Cl1 Sb1 S1 C1 -146.03(18)
C1 C2 C3 C4 0.2(9)
O3 Sb1 O1 N1 54.4(3)
S1 Sb1 O1 N1 -35.6(3)
Cl1 Sb1 O1 N1 -12.5(6)
N2 C6 S2 Sb2 -3.5(4)
C7 C6 S2 Sb2 175.7(5)
O3 Sb2 S2 C6 -76.4(2)
O2 Sb2 S2 C6 6.3(2)
Cl2 Sb2 S2 C6 -161.93(19)
O2 Sb2 O3 Sb1 -166.9(3)
S2 Sb2 O3 Sb1 -90.0(2)
Cl2 Sb2 O3 Sb1 -10.6(2)
O1 Sb1 O3 Sb2 111.3(3)
S1 Sb1 O3 Sb2 -172.9(2)
Cl1 Sb1 O3 Sb2 -85.5(2)
Sb1 O1 N1 C5 -145.8(4)
Sb1 O1 N1 C1 33.5(6)
C7 C6 N2 C10 -1.6(8)
S2 C6 N2 C10 177.6(4)
C7 C6 N2 O2 176.4(5)
S2 C6 N2 O2 -4.4(7)
C10 N2 O2 Sb2 -169.9(4)
C6 N2 O2 Sb2 12.0(6)
O3 Sb2 O2 N2 89.6(4)
S2 Sb2 O2 N2 -10.5(3)
Cl2 Sb2 O2 N2 17.8(5)
C5 N1 C1 C2 -3.1(8)
O1 N1 C1 C2 177.6(5)
C5 N1 C1 S1 176.0(4)
O1 N1 C1 S1 -3.2(7)
C3 C2 C1 N1 2.2(8)
C3 C2 C1 S1 -176.9(4)
Sb1 S1 C1 N1 -23.0(4)
Sb1 S1 C1 C2 156.1(4)
C2 C3 C4 C5 -1.8(9)
O1 N1 C5 C4 -179.1(5)
C1 N1 C5 C4 1.6(9)
C3 C4 C5 N1 0.9(10)
N2 C6 C7 C8 0.6(9)
S2 C6 C7 C8 -178.6(5)
O2 N2 C10 C9 -177.2(5)
C6 N2 C10 C9 0.8(9)
C8 C9 C10 N2 1.0(10)
C6 C7 C8 C9 1.1(9)
C10 C9 C8 C7 -1.9(10)
